data_2013272
loop_
_publ_author_name
'Parvez, Masood'
'Umbreen, Sumaira'
'Ansari, Farzana Latif'

_publ_section_title
;
 Derivatives of
 4-(2-hydroxylphenyl)-2-phenyl-2,3-dihydro-1,5-benzothiazepine
;
_journal_issue 6
_journal_name_full 'Acta Crystallographica Section C'
_journal_page_first o298
_journal_page_last o301
_journal_paper_doi 10.1107/S0108270103008345
_journal_volume 59
_journal_year 2003
_chemical_formula_iupac 'C22 H19 N O2 S'
_chemical_formula_moiety 'C22 H19 N O2 S'
_chemical_formula_sum 'C22 H19 N O2 S'
_chemical_formula_weight 361.44
_chemical_name_common
;
?
;
_chemical_name_systematic
;
4-(2-hydroxylphenyl)-2-(4-methoxyphenyl)-2-phenyl-2,3-dihydro-1,5-
benzothiazepine
;
_space_group_IT_number 14
_symmetry_cell_setting monoclinic
_symmetry_space_group_name_Hall '-P 2ybc'
_symmetry_space_group_name_H-M 'P 1 21/c 1'
_atom_sites_solution_hydrogens geom
_atom_sites_solution_primary direct
_atom_sites_solution_secondary difmap
_cell_angle_alpha 90.00
_cell_angle_beta 94.437(9)
_cell_angle_gamma 90.00
_cell_formula_units_Z 4
_cell_length_a 11.973(2)
_cell_length_b 16.224(4)
_cell_length_c 9.250(3)
_cell_measurement_reflns_used 7583
_cell_measurement_temperature 173(2)
_cell_measurement_theta_max 27.5
_cell_measurement_theta_min 3.7
_cell_volume 1791.4(8)
_computing_cell_refinement 'HKL DENZO (Otwinowski & Minor, 1997)'
_computing_data_collection 'COLLECT (Hooft, 1998)'
_computing_data_reduction 'SCALEPACK (Otwinowski & Minor, 1997)'
_computing_molecular_graphics 'ORTEPII (Johnson, 1976)'
_computing_publication_material 'SHELXL-97 (Sheldrick, 1997)'
_computing_structure_refinement 'SHELXL-97 (Sheldrick, 1997)'
_computing_structure_solution 'SAPI91 (Fan, 1991)'
_diffrn_ambient_temperature 173(2)
_diffrn_measured_fraction_theta_full 0.993
_diffrn_measured_fraction_theta_max 0.993
_diffrn_measurement_device_type 'Nonius KappaCCD Area Detector'
_diffrn_measurement_method ' \w and \f '
_diffrn_radiation_monochromator graphite
_diffrn_radiation_source 'fine-focus sealed tube'
_diffrn_radiation_type MoK\a
_diffrn_radiation_wavelength 0.71073
_diffrn_reflns_av_R_equivalents 0.031
_diffrn_reflns_av_sigmaI/netI 0.050
_diffrn_reflns_limit_h_max 15
_diffrn_reflns_limit_h_min -15
_diffrn_reflns_limit_k_max 21
_diffrn_reflns_limit_k_min -21
_diffrn_reflns_limit_l_max 12
_diffrn_reflns_limit_l_min -11
_diffrn_reflns_number 7583
_diffrn_reflns_theta_full 27.5
_diffrn_reflns_theta_max 27.5
_diffrn_reflns_theta_min 3.7
_exptl_absorpt_coefficient_mu 0.197
_exptl_absorpt_correction_T_max 0.990
_exptl_absorpt_correction_T_min 0.908
_exptl_absorpt_correction_type multi-scan
_exptl_absorpt_process_details 'SORTAV: (Blessing, 1997)'
_exptl_crystal_colour yellow
_exptl_crystal_density_diffrn 1.340
_exptl_crystal_density_meas ?
_exptl_crystal_density_method 'not measured'
_exptl_crystal_description needle
_exptl_crystal_F_000 760
_exptl_crystal_size_max 0.35
_exptl_crystal_size_mid 0.08
_exptl_crystal_size_min 0.07
_refine_diff_density_max 0.23
_refine_diff_density_min -0.36
_refine_ls_extinction_method none
_refine_ls_goodness_of_fit_ref 1.02
_refine_ls_hydrogen_treatment constr
_refine_ls_matrix_type full
_refine_ls_number_parameters 237
_refine_ls_number_reflns 4081
_refine_ls_number_restraints 0
_refine_ls_restrained_S_all 1.02
_refine_ls_R_factor_all 0.064
_refine_ls_R_factor_gt 0.040
_refine_ls_shift/su_max 0.000
_refine_ls_shift/su_mean 0.000
_refine_ls_structure_factor_coef Fsqd
_refine_ls_weighting_details 'calc w=1/[\s^2^(Fo^2^)+(0.050P)^2^+0.404P] where P=(Fo^2^+2Fc^2^)/3'
_refine_ls_weighting_scheme calc
_refine_ls_wR_factor_gt 0.095
_refine_ls_wR_factor_ref 0.107
_reflns_number_gt 3007
_reflns_number_total 4081
_reflns_threshold_expression 'I > 2.0\s(I)'
_cod_data_source_file fr1416.cif
_cod_data_source_block IVc
_cod_depositor_comments
;
The following automatic conversions were performed:
'_symmetry_cell_setting' value 'Monoclinic' changed to 'monoclinic'
according to '/home/saulius/struct/CIF-dictionaries/cif_core.dic'
dictionary named 'cif_core.dic' version 2.4.1 from 2010-06-29.

Automatic conversion script
Id: cif_fix_enum 1527 2010-12-29 10:47:43Z saulius 

The following automatic conversions were performed:

'_symmetry_cell_setting' value 'Monoclinic' changed to 'monoclinic'
according to /home/saulius/struct/CIF-dictionaries/cif_core.dic
dictionary named 'cif_core.dic' version 2.4.1 from
2010-06-29.

'_exptl_absorpt_correction_type' value 'Multi-scan'
changed to 'multi-scan' according to
/home/saulius/struct/CIF-dictionaries/cif_core.dic dictionary named
'cif_core.dic' version 2.4.1 from 2010-06-29.

Automatic conversion script
Id: cif_fix_values 1715 2011-07-08 13:25:40Z adriana 

The following automatic conversions were performed:

'_exptl_crystal_density_meas' value 'not measured' was changed to '?'
- the value is perceived as not measured.

Automatic conversion script
Id: cif_fix_values 3008 2015-01-20 13:52:24Z robertas 
;
_cod_original_sg_symbol_H-M 'P 21/c'
_cod_database_code 2013272
_cod_database_fobs_code 2013272

loop_
_symmetry_equiv_pos_as_xyz
'x, y, z'
'-x, y+1/2, -z+1/2'
'-x, -y, -z'
'x, -y-1/2, z-1/2'

loop_
_atom_site_label
_atom_site_fract_x
_atom_site_fract_y
_atom_site_fract_z
_atom_site_U_iso_or_equiv
_atom_site_adp_type
_atom_site_calc_flag
_atom_site_refinement_flags
_atom_site_occupancy
_atom_site_disorder_assembly
_atom_site_disorder_group
_atom_site_type_symbol
C1 0.69018(13) 0.08409(10) 0.37331(16) 0.0276(3) Uani d . 1 . . C
C2 0.80306(13) 0.05878(10) 0.39202(16) 0.0298(4) Uani d . 1 . . C
S3 0.91453(3) 0.12995(3) 0.42612(4) 0.03332(14) Uani d . 1 . . S
C4 0.91081(12) 0.19439(10) 0.26106(15) 0.0258(3) Uani d . 1 . . C
H4 0.9315 0.2517 0.2929 0.031 Uiso calc R 1 . . H
C5 0.79075(12) 0.19788(10) 0.19215(15) 0.0254(3) Uani d . 1 . . C
H5A 0.7869 0.2379 0.1111 0.031 Uiso calc R 1 . . H
H5B 0.7699 0.1431 0.1515 0.031 Uiso calc R 1 . . H
C6 0.70767(12) 0.22256(10) 0.29877(15) 0.0249(3) Uani d . 1 . . C
N7 0.65848(10) 0.16807(8) 0.37436(13) 0.0270(3) Uani d . 1 . . N
C8 0.60551(15) 0.02496(11) 0.36624(17) 0.0356(4) Uani d . 1 . . C
H8 0.5294 0.0418 0.3535 0.043 Uiso calc R 1 . . H
C9 0.63128(18) -0.05791(12) 0.37763(19) 0.0454(5) Uani d . 1 . . C
H9 0.5730 -0.0978 0.3712 0.054 Uiso calc R 1 . . H
C10 0.74195(18) -0.08290(12) 0.39839(19) 0.0450(5) Uani d . 1 . . C
H10 0.7595 -0.1398 0.4082 0.054 Uiso calc R 1 . . H
C11 0.82705(16) -0.02487(11) 0.40485(17) 0.0379(4) Uani d . 1 . . C
H11 0.9028 -0.0425 0.4182 0.046 Uiso calc R 1 . . H
C12 0.99582(13) 0.16724(9) 0.15730(16) 0.0256(3) Uani d . 1 . . C
C13 0.96555(13) 0.12219(10) 0.03311(17) 0.0315(4) Uani d . 1 . . C
H13 0.8897 0.1062 0.0119 0.038 Uiso calc R 1 . . H
C14 1.04633(14) 0.10037(11) -0.06055(17) 0.0353(4) Uani d . 1 . . C
H14 1.0250 0.0698 -0.1459 0.042 Uiso calc R 1 . . H
C15 1.15660(14) 0.12261(11) -0.03077(18) 0.0336(4) Uani d . 1 . . C
H15 1.2111 0.1078 -0.0956 0.040 Uiso calc R 1 . . H
C16 1.18799(13) 0.16686(10) 0.09443(17) 0.0304(4) Uani d . 1 . . C
C17 1.10791(13) 0.18948(10) 0.18856(17) 0.0285(3) Uani d . 1 . . C
H17 1.1294 0.2200 0.2739 0.034 Uiso calc R 1 . . H
C18 0.68103(12) 0.30969(10) 0.32035(15) 0.0259(3) Uani d . 1 . . C
C19 0.73321(14) 0.37229(10) 0.24504(17) 0.0317(4) Uani d . 1 . . C
H19 0.7819 0.3574 0.1730 0.038 Uiso calc R 1 . . H
C20 0.71591(14) 0.45478(11) 0.27241(18) 0.0360(4) Uani d . 1 . . C
H20 0.7521 0.4959 0.2199 0.043 Uiso calc R 1 . . H
C21 0.64493(15) 0.47677(11) 0.37760(19) 0.0382(4) Uani d . 1 . . C
H21 0.6335 0.5334 0.3983 0.046 Uiso calc R 1 . . H
C22 0.59088(14) 0.41730(11) 0.45220(18) 0.0356(4) Uani d . 1 . . C
H22 0.5420 0.4333 0.5233 0.043 Uiso calc R 1 . . H
C23 0.60698(13) 0.33411(10) 0.42478(16) 0.0290(4) Uani d . 1 . . C
O24 0.55363(10) 0.27899(8) 0.50447(12) 0.0354(3) Uani d . 1 . . O
H24 0.5718 0.2310 0.4815 0.053 Uiso calc R 1 . . H
O25 1.29948(9) 0.18624(8) 0.11383(13) 0.0420(3) Uani d . 1 . . O
C26 1.34418(15) 0.21132(12) 0.2539(2) 0.0410(4) Uani d . 1 . . C
H26A 1.4257 0.2171 0.2541 0.049 Uiso calc R 1 . . H
H26B 1.3264 0.1698 0.3255 0.049 Uiso calc R 1 . . H
H26C 1.3113 0.2643 0.2785 0.049 Uiso calc R 1 . . H

loop_
_atom_site_aniso_label
_atom_site_aniso_U_11
_atom_site_aniso_U_22
_atom_site_aniso_U_33
_atom_site_aniso_U_12
_atom_site_aniso_U_13
_atom_site_aniso_U_23
C1 0.0303(8) 0.0327(9) 0.0200(7) 0.0024(7) 0.0025(6) 0.0013(6)
C2 0.0323(9) 0.0374(9) 0.0198(7) 0.0056(7) 0.0039(6) 0.0015(6)
S3 0.0248(2) 0.0517(3) 0.0231(2) 0.00411(18) -0.00084(15) 0.00421(17)
C4 0.0238(8) 0.0320(8) 0.0218(7) 0.0020(6) 0.0027(6) -0.0022(6)
C5 0.0247(8) 0.0316(8) 0.0200(7) 0.0040(6) 0.0021(6) -0.0010(6)
C6 0.0214(7) 0.0337(9) 0.0192(7) 0.0026(6) -0.0016(5) 0.0001(6)
N7 0.0227(7) 0.0332(7) 0.0248(6) 0.0028(5) 0.0015(5) 0.0008(6)
C8 0.0365(10) 0.0405(10) 0.0299(9) -0.0035(8) 0.0021(7) 0.0006(7)
C9 0.0627(13) 0.0383(11) 0.0352(10) -0.0119(9) 0.0040(8) -0.0031(8)
C10 0.0713(14) 0.0326(10) 0.0317(9) 0.0079(9) 0.0081(9) 0.0006(8)
C11 0.0459(11) 0.0417(10) 0.0267(8) 0.0149(8) 0.0061(7) 0.0014(7)
C12 0.0254(8) 0.0268(8) 0.0250(8) 0.0033(6) 0.0044(6) 0.0003(6)
C13 0.0268(8) 0.0390(10) 0.0288(8) 0.0006(7) 0.0029(6) -0.0066(7)
C14 0.0376(10) 0.0414(10) 0.0271(8) 0.0045(8) 0.0038(7) -0.0075(7)
C15 0.0341(9) 0.0390(10) 0.0291(8) 0.0062(7) 0.0119(7) 0.0006(7)
C16 0.0255(8) 0.0336(9) 0.0327(9) 0.0001(7) 0.0074(6) 0.0029(7)
C17 0.0280(8) 0.0312(9) 0.0266(8) -0.0006(7) 0.0040(6) -0.0033(7)
C18 0.0224(8) 0.0331(9) 0.0217(7) 0.0067(6) -0.0010(6) 0.0011(6)
C19 0.0334(9) 0.0354(9) 0.0264(8) 0.0038(7) 0.0034(6) 0.0010(7)
C20 0.0373(9) 0.0331(9) 0.0377(9) 0.0028(7) 0.0036(7) 0.0041(7)
C21 0.0390(10) 0.0326(9) 0.0422(10) 0.0099(8) -0.0015(8) -0.0027(8)
C22 0.0327(9) 0.0400(10) 0.0345(9) 0.0118(7) 0.0049(7) -0.0039(8)
C23 0.0234(8) 0.0386(9) 0.0248(8) 0.0050(7) 0.0004(6) 0.0019(7)
O24 0.0312(6) 0.0401(7) 0.0362(6) 0.0060(5) 0.0122(5) 0.0017(5)
O25 0.0250(6) 0.0590(8) 0.0432(7) -0.0044(6) 0.0102(5) -0.0079(6)
C26 0.0275(9) 0.0489(11) 0.0464(11) -0.0025(8) 0.0014(8) 0.0012(8)

loop_
_atom_type_symbol
_atom_type_description
_atom_type_scat_dispersion_real
_atom_type_scat_dispersion_imag
_atom_type_scat_source
C C 0.0033 0.0016 'International Tables Vol C Tables 4.2.6.8 and 6.1.1.4'
H H 0.0000 0.0000 'International Tables Vol C Tables 4.2.6.8 and 6.1.1.4'
N N 0.0061 0.0033 'International Tables Vol C Tables 4.2.6.8 and 6.1.1.4'
O O 0.0106 0.0060 'International Tables Vol C Tables 4.2.6.8 and 6.1.1.4'
S S 0.1246 0.1234 'International Tables Vol C Tables 4.2.6.8 and 6.1.1.4'

loop_
_geom_angle_atom_site_label_1
_geom_angle_atom_site_label_2
_geom_angle_atom_site_label_3
_geom_angle
_geom_angle_publ_flag
C8 C1 C2 119.47(15) n
C8 C1 N7 117.96(14) n
C2 C1 N7 122.32(14) n
C11 C2 C1 118.97(16) n
C11 C2 S3 118.19(13) n
C1 C2 S3 122.19(13) n
C2 S3 C4 104.57(7) y
C12 C4 C5 113.73(12) n
C12 C4 S3 112.57(10) n
C5 C4 S3 109.11(10) n
C12 C4 H4 107.0 n
C5 C4 H4 107.0 n
S3 C4 H4 107.0 n
C6 C5 C4 112.58(12) n
C6 C5 H5A 109.1 n
C4 C5 H5A 109.1 n
C6 C5 H5B 109.1 n
C4 C5 H5B 109.1 n
H5A C5 H5B 107.8 n
N7 C6 C18 118.12(14) n
N7 C6 C5 121.45(14) n
C18 C6 C5 120.43(14) n
C6 N7 C1 121.32(13) y
C9 C8 C1 120.60(17) n
C9 C8 H8 119.7 n
C1 C8 H8 119.7 n
C8 C9 C10 120.08(18) n
C8 C9 H9 120.0 n
C10 C9 H9 120.0 n
C9 C10 C11 119.98(17) n
C9 C10 H10 120.0 n
C11 C10 H10 120.0 n
C2 C11 C10 120.89(17) n
C2 C11 H11 119.6 n
C10 C11 H11 119.6 n
C13 C12 C17 119.52(14) n
C13 C12 C4 122.16(14) n
C17 C12 C4 118.32(13) n
C12 C13 C14 119.99(15) n
C12 C13 H13 120.0 n
C14 C13 H13 120.0 n
C15 C14 C13 120.70(15) n
C15 C14 H14 119.7 n
C13 C14 H14 119.7 n
C14 C15 C16 119.73(15) n
C14 C15 H15 120.1 n
C16 C15 H15 120.1 n
O25 C16 C17 124.64(15) n
O25 C16 C15 115.20(14) n
C17 C16 C15 120.14(15) n
C16 C17 C12 119.91(14) n
C16 C17 H17 120.0 n
C12 C17 H17 120.0 n
C19 C18 C23 117.48(15) n
C19 C18 C6 121.31(14) n
C23 C18 C6 121.09(14) n
C20 C19 C18 122.08(15) n
C20 C19 H19 119.0 n
C18 C19 H19 119.0 n
C19 C20 C21 119.12(16) n
C19 C20 H20 120.4 n
C21 C20 H20 120.4 n
C22 C21 C20 120.57(16) n
C22 C21 H21 119.7 n
C20 C21 H21 119.7 n
C21 C22 C23 120.80(16) n
C21 C22 H22 119.6 n
C23 C22 H22 119.6 n
O24 C23 C22 117.73(14) n
O24 C23 C18 122.29(15) n
C22 C23 C18 119.92(15) n
C23 O24 H24 109.5 n
C16 O25 C26 118.63(13) n
O25 C26 H26A 109.5 n
O25 C26 H26B 109.5 n
H26A C26 H26B 109.5 n
O25 C26 H26C 109.5 n
H26A C26 H26C 109.5 n
H26B C26 H26C 109.5 n

loop_
_geom_bond_atom_site_label_1
_geom_bond_atom_site_label_2
_geom_bond_site_symmetry_2
_geom_bond_distance
_geom_bond_publ_flag
C1 C8 . 1.394(2) n
C1 C2 . 1.410(2) n
C1 N7 . 1.414(2) y
C2 C11 . 1.390(2) n
C2 S3 . 1.775(2) y
S3 C4 . 1.848(2) y
C4 C12 . 1.517(2) n
C4 C5 . 1.528(2) n
C4 H4 . 1.0000 n
C5 C6 . 1.508(2) n
C5 H5A . 0.9900 n
C5 H5B . 0.9900 n
C6 N7 . 1.297(2) y
C6 C18 . 1.466(2) n
C8 C9 . 1.382(3) n
C8 H8 . 0.9500 n
C9 C10 . 1.385(3) n
C9 H9 . 0.9500 n
C10 C11 . 1.385(3) n
C10 H10 . 0.9500 n
C11 H11 . 0.9500 n
C12 C13 . 1.386(2) n
C12 C17 . 1.398(2) n
C13 C14 . 1.393(2) n
C13 H13 . 0.9500 n
C14 C15 . 1.376(2) n
C14 H14 . 0.9500 n
C15 C16 . 1.389(2) n
C15 H15 . 0.9500 n
C16 O25 . 1.370(2) n
C16 C17 . 1.393(2) n
C17 H17 . 0.9500 n
C18 C19 . 1.405(2) n
C18 C23 . 1.417(2) n
C19 C20 . 1.381(2) n
C19 H19 . 0.9500 n
C20 C21 . 1.387(2) n
C20 H20 . 0.9500 n
C21 C22 . 1.377(3) n
C21 H21 . 0.9500 n
C22 C23 . 1.390(2) n
C22 H22 . 0.9500 n
C23 O24 . 1.351(2) y
O24 H24 . 0.8400 n
O25 C26 . 1.422(2) n
C26 H26A . 0.9800 n
C26 H26B . 0.9800 n
C26 H26C . 0.9800 n

loop_
_geom_hbond_atom_site_label_D
_geom_hbond_atom_site_label_H
_geom_hbond_atom_site_label_A
_geom_hbond_distance_DH
_geom_hbond_distance_HA
_geom_hbond_distance_DA
_geom_hbond_angle_DHA
O24 H24 N7 0.84 1.81 2.5489(18) 147

loop_
_geom_torsion_atom_site_label_1
_geom_torsion_atom_site_label_2
_geom_torsion_atom_site_label_3
_geom_torsion_atom_site_label_4
_geom_torsion
_geom_torsion_publ_flag
C8 C1 C2 C11 -0.8(2) n
N7 C1 C2 C11 173.35(14) n
C8 C1 C2 S3 -171.44(12) n
N7 C1 C2 S3 2.7(2) n
C11 C2 S3 C4 125.51(12) n
C1 C2 S3 C4 -63.79(13) n
C2 S3 C4 C12 -98.63(12) n
C2 S3 C4 C5 28.61(12) n
C12 C4 C5 C6 178.28(13) n
S3 C4 C5 C6 51.70(15) n
C4 C5 C6 N7 -90.11(17) n
C4 C5 C6 C18 89.42(16) n
C18 C6 N7 C1 -171.87(12) n
C5 C6 N7 C1 7.7(2) n
C8 C1 N7 C6 -137.86(15) n
C2 C1 N7 C6 47.9(2) n
C2 C1 C8 C9 0.1(2) n
N7 C1 C8 C9 -174.31(14) n
C1 C8 C9 C10 0.9(2) n
C8 C9 C10 C11 -1.3(3) n
C1 C2 C11 C10 0.5(2) n
S3 C2 C11 C10 171.49(13) n
C9 C10 C11 C2 0.6(2) n
C5 C4 C12 C13 -22.2(2) n
S3 C4 C12 C13 102.57(15) n
C5 C4 C12 C17 157.21(14) n
S3 C4 C12 C17 -78.05(16) n
C17 C12 C13 C14 -0.9(2) n
C4 C12 C13 C14 178.49(15) n
C12 C13 C14 C15 0.4(3) n
C13 C14 C15 C16 0.4(3) n
C14 C15 C16 O25 -179.76(15) n
C14 C15 C16 C17 -0.8(3) n
O25 C16 C17 C12 179.20(15) n
C15 C16 C17 C12 0.3(2) n
C13 C12 C17 C16 0.5(2) n
C4 C12 C17 C16 -178.90(14) n
N7 C6 C18 C19 178.34(14) n
C5 C6 C18 C19 -1.2(2) n
N7 C6 C18 C23 2.4(2) n
C5 C6 C18 C23 -177.14(13) n
C23 C18 C19 C20 1.4(2) n
C6 C18 C19 C20 -174.72(14) n
C18 C19 C20 C21 0.1(3) n
C19 C20 C21 C22 -1.1(3) n
C20 C21 C22 C23 0.6(3) n
C21 C22 C23 O24 178.32(15) n
C21 C22 C23 C18 0.9(2) n
C19 C18 C23 O24 -179.13(14) n
C6 C18 C23 O24 -3.0(2) n
C19 C18 C23 C22 -1.8(2) n
C6 C18 C23 C22 174.26(14) n
C17 C16 O25 C26 17.6(2) n
C15 C16 O25 C26 -163.49(15) n

loop_
_cod_related_entry_id
_cod_related_entry_database
_cod_related_entry_code
1 ChemSpider 18315548
